data_4074440
loop_
_publ_author_name
'Maynadi\'e, J\'er\^ome'
'Berthet, Jean-Claude'
'Thu\'ery, Pierre'
'Ephritikhine, Michel'

_publ_section_title
;
 From Bent to Linear Uranium Metallocenes: Influence of
 Counterion, Solvent, and Metal Ion Oxidation State
;
_journal_issue 23
_journal_name_full Organometallics
_journal_page_first 5603
_journal_page_last 5611
_journal_paper_doi 10.1021/om060642g
_journal_volume 25
_journal_year 2006
_chemical_formula_sum 'C24 H33 F6 N O6 S2 U'
_chemical_formula_weight 847.68
_space_group_IT_number 14
_symmetry_cell_setting monoclinic
_symmetry_space_group_name_Hall '-P 2ybc'
_symmetry_space_group_name_H-M 'P 1 21/c 1'
_atom_sites_solution_hydrogens geom
_atom_sites_solution_primary direct
_atom_sites_solution_secondary difmap
_audit_creation_method SHELXL-97
_cell_angle_alpha 90.00
_cell_angle_beta 104.406(3)
_cell_angle_gamma 90.00
_cell_formula_units_Z 4
_cell_length_a 17.8654(8)
_cell_length_b 10.5923(5)
_cell_length_c 15.9315(4)
_cell_measurement_reflns_used 91116
_cell_measurement_temperature 100(2)
_cell_measurement_theta_max 25.68
_cell_measurement_theta_min 3.04
_cell_volume 2920.0(2)
_computing_cell_refinement 'HKL2000 (Otwinowski & Minor, 1997)'
_computing_data_collection 'COLLECT (Hooft, 1998)'
_computing_data_reduction 'HKL2000 (Otwinowski & Minor, 1997)'
_computing_molecular_graphics 'SHELXTL (Sheldrick, 1999)'
_computing_publication_material 'SHELXTL (Sheldrick, 1999); PLATON (Spek, 2003)'
_computing_structure_refinement 'SHELXL-97 (Sheldrick, 1997)'
_computing_structure_solution 'SHELXS-97 (Sheldrick, 1997)'
_diffrn_ambient_temperature 100(2)
_diffrn_measured_fraction_theta_full 0.998
_diffrn_measured_fraction_theta_max 0.998
_diffrn_measurement_device_type 'Nonius Kappa-CCD area-detector diffractometer'
_diffrn_measurement_method 'two \f and four \w scans with 2\% steps'
_diffrn_radiation_monochromator graphite
_diffrn_radiation_source 'fine-focus sealed tube'
_diffrn_radiation_type MoK\a
_diffrn_radiation_wavelength 0.71073
_diffrn_reflns_av_R_equivalents 0.0203
_diffrn_reflns_av_sigmaI/netI 0.0288
_diffrn_reflns_limit_h_max 21
_diffrn_reflns_limit_h_min -21
_diffrn_reflns_limit_k_max 12
_diffrn_reflns_limit_k_min -12
_diffrn_reflns_limit_l_max 19
_diffrn_reflns_limit_l_min -19
_diffrn_reflns_number 91116
_diffrn_reflns_theta_full 25.68
_diffrn_reflns_theta_max 25.68
_diffrn_reflns_theta_min 3.04
_diffrn_standards_decay_% 0
_diffrn_standards_interval_time 0
_diffrn_standards_number 0
_exptl_absorpt_coefficient_mu 5.779
_exptl_absorpt_correction_T_max 0.794
_exptl_absorpt_correction_T_min 0.587
_exptl_absorpt_correction_type multi-scan
_exptl_absorpt_process_details 'SCALEPACK (Otwinowski & Minor, 1997)'
_exptl_crystal_colour 'translucent dark red'
_exptl_crystal_density_diffrn 1.928
_exptl_crystal_description platelet
_exptl_crystal_F_000 1640
_exptl_crystal_size_max 0.15
_exptl_crystal_size_mid 0.15
_exptl_crystal_size_min 0.04
_refine_diff_density_max 0.570
_refine_diff_density_min -1.118
_refine_diff_density_rms 0.109
_refine_ls_extinction_method none
_refine_ls_goodness_of_fit_ref 1.001
_refine_ls_hydrogen_treatment constr
_refine_ls_matrix_type full
_refine_ls_number_parameters 372
_refine_ls_number_reflns 5539
_refine_ls_number_restraints 0
_refine_ls_restrained_S_all 1.001
_refine_ls_R_factor_all 0.0376
_refine_ls_R_factor_gt 0.0258
_refine_ls_shift/su_max 0.001
_refine_ls_shift/su_mean 0.000
_refine_ls_structure_factor_coef Fsqd
_refine_ls_weighting_details 'calc w=1/[\s^2^(Fo^2^)+(0.0375P)^2^] where P=(Fo^2^+2Fc^2^)/3'
_refine_ls_weighting_scheme calc
_refine_ls_wR_factor_gt 0.0582
_refine_ls_wR_factor_ref 0.0625
_reflns_number_gt 4440
_reflns_number_total 5539
_reflns_threshold_expression >2sigma(I)
_cod_data_source_file om060642gsi20060718_024903.cif
_cod_data_source_block 5
_cod_original_sg_symbol_H-M 'P 21/c'
_cod_database_code 4074440

loop_
_symmetry_equiv_pos_as_xyz
'x, y, z'
'-x, y+1/2, -z+1/2'
'-x, -y, -z'
'x, -y-1/2, z-1/2'

loop_
_atom_site_label
_atom_site_type_symbol
_atom_site_fract_x
_atom_site_fract_y
_atom_site_fract_z
_atom_site_U_iso_or_equiv
_atom_site_adp_type
_atom_site_occupancy
_atom_site_symmetry_multiplicity
_atom_site_calc_flag
_atom_site_refinement_flags
U U 0.257512(7) -0.004831(11) 0.286244(7) 0.02080(6) Uani 1 1 d .
S1 S 0.36004(6) 0.30385(9) 0.34353(6) 0.0279(2) Uani 1 1 d .
S2 S 0.11403(5) 0.24199(9) 0.18260(6) 0.0264(2) Uani 1 1 d .
O1 O 0.34318(14) 0.1658(2) 0.33647(15) 0.0259(6) Uani 1 1 d .
O2 O 0.32252(17) 0.3680(3) 0.40070(18) 0.0409(7) Uani 1 1 d .
O3 O 0.35857(16) 0.3620(2) 0.26250(16) 0.0331(6) Uani 1 1 d .
O4 O 0.18650(15) 0.1766(2) 0.22581(15) 0.0280(6) Uani 1 1 d .
O5 O 0.08288(16) 0.2021(3) 0.09510(16) 0.0344(6) Uani 1 1 d .
O6 O 0.06100(16) 0.2527(3) 0.23644(17) 0.0356(7) Uani 1 1 d .
N1 N 0.12606(19) -0.0718(3) 0.19745(19) 0.0285(7) Uani 1 1 d .
F1 F 0.47216(15) 0.2554(3) 0.48068(15) 0.0541(8) Uani 1 1 d .
F2 F 0.48828(15) 0.4227(3) 0.41044(16) 0.0506(7) Uani 1 1 d .
F3 F 0.50490(13) 0.2399(2) 0.35924(15) 0.0412(6) Uani 1 1 d .
F4 F 0.17389(17) 0.4527(2) 0.25347(16) 0.0503(7) Uani 1 1 d .
F5 F 0.09461(15) 0.4746(2) 0.1276(2) 0.0542(8) Uani 1 1 d .
F6 F 0.20892(13) 0.4030(2) 0.13859(14) 0.0394(6) Uani 1 1 d .
C1 C 0.4614(2) 0.3050(4) 0.4014(2) 0.0348(9) Uani 1 1 d .
C2 C 0.1504(2) 0.4017(4) 0.1753(3) 0.0330(9) Uani 1 1 d .
C3 C 0.0638(2) -0.0819(4) 0.1572(2) 0.0301(9) Uani 1 1 d .
C4 C -0.0164(3) -0.0911(5) 0.1055(3) 0.0479(12) Uani 1 1 d .
H4A H -0.0365 -0.0080 0.0901 0.072 Uiso 1 1 calc R
H4B H -0.0471 -0.1327 0.1388 0.072 Uiso 1 1 calc R
H4C H -0.0180 -0.1388 0.0539 0.072 Uiso 1 1 calc R
C5 C 0.2706(2) -0.1786(3) 0.1622(2) 0.0275(8) Uani 1 1 d .
C6 C 0.2773(2) -0.0561(3) 0.1278(2) 0.0241(8) Uani 1 1 d .
C7 C 0.3482(2) -0.0031(3) 0.1751(3) 0.0272(8) Uani 1 1 d .
C8 C 0.3843(2) -0.0910(3) 0.2404(2) 0.0268(8) Uani 1 1 d .
C9 C 0.3366(2) -0.1996(3) 0.2314(2) 0.0292(9) Uani 1 1 d .
C10 C 0.2112(2) -0.2785(4) 0.1249(2) 0.0333(9) Uani 1 1 d .
H10A H 0.2353 -0.3454 0.1005 0.050 Uiso 1 1 calc R
H10B H 0.1706 -0.2418 0.0805 0.050 Uiso 1 1 calc R
H10C H 0.1899 -0.3118 0.1700 0.050 Uiso 1 1 calc R
C11 C 0.2236(3) 0.0038(3) 0.0495(2) 0.0314(9) Uani 1 1 d .
H11A H 0.2075 0.0851 0.0650 0.047 Uiso 1 1 calc R
H11B H 0.1791 -0.0491 0.0293 0.047 Uiso 1 1 calc R
H11C H 0.2501 0.0135 0.0043 0.047 Uiso 1 1 calc R
C12 C 0.3809(2) 0.1190(4) 0.1517(3) 0.0335(9) Uani 1 1 d .
H12A H 0.3940 0.1097 0.0971 0.050 Uiso 1 1 calc R
H12B H 0.4264 0.1404 0.1958 0.050 Uiso 1 1 calc R
H12C H 0.3431 0.1848 0.1473 0.050 Uiso 1 1 calc R
C13 C 0.4617(2) -0.0744(4) 0.3040(3) 0.0362(10) Uani 1 1 d .
H13A H 0.4637 -0.1255 0.3543 0.054 Uiso 1 1 calc R
H13B H 0.4687 0.0127 0.3208 0.054 Uiso 1 1 calc R
H13C H 0.5019 -0.0999 0.2774 0.054 Uiso 1 1 calc R
C14 C 0.3588(3) -0.3266(4) 0.2723(3) 0.0390(10) Uani 1 1 d .
H14A H 0.3759 -0.3801 0.2321 0.059 Uiso 1 1 calc R
H14B H 0.3149 -0.3642 0.2870 0.059 Uiso 1 1 calc R
H14C H 0.3998 -0.3165 0.3237 0.059 Uiso 1 1 calc R
C15 C 0.1605(2) -0.0423(4) 0.3918(2) 0.0260(8) Uani 1 1 d .
C16 C 0.2165(2) 0.0462(4) 0.4344(2) 0.0248(8) Uani 1 1 d .
C17 C 0.2885(2) -0.0174(3) 0.4607(2) 0.0271(8) Uani 1 1 d .
C18 C 0.2769(2) -0.1452(4) 0.4346(2) 0.0263(8) Uani 1 1 d .
C19 C 0.1976(2) -0.1606(4) 0.3902(2) 0.0259(8) Uani 1 1 d .
C20 C 0.0754(2) -0.0176(4) 0.3666(3) 0.0331(9) Uani 1 1 d .
H20A H 0.0493 -0.0885 0.3347 0.050 Uiso 1 1 calc R
H20B H 0.0652 0.0567 0.3311 0.050 Uiso 1 1 calc R
H20C H 0.0571 -0.0052 0.4178 0.050 Uiso 1 1 calc R
C21 C 0.1994(2) 0.1818(4) 0.4508(2) 0.0335(9) Uani 1 1 d .
H21A H 0.1869 0.2271 0.3969 0.050 Uiso 1 1 calc R
H21B H 0.2439 0.2193 0.4891 0.050 Uiso 1 1 calc R
H21C H 0.1564 0.1855 0.4768 0.050 Uiso 1 1 calc R
C22 C 0.3615(2) 0.0347(4) 0.5188(3) 0.0369(10) Uani 1 1 d .
H22A H 0.3673 0.0031 0.5766 0.055 Uiso 1 1 calc R
H22B H 0.3587 0.1252 0.5193 0.055 Uiso 1 1 calc R
H22C H 0.4049 0.0090 0.4976 0.055 Uiso 1 1 calc R
C23 C 0.3352(2) -0.2485(4) 0.4637(2) 0.0355(9) Uani 1 1 d .
H23A H 0.3832 -0.2250 0.4513 0.053 Uiso 1 1 calc R
H23B H 0.3165 -0.3251 0.4336 0.053 Uiso 1 1 calc R
H23C H 0.3431 -0.2613 0.5250 0.053 Uiso 1 1 calc R
C24 C 0.1577(2) -0.2826(4) 0.3576(2) 0.0319(9) Uani 1 1 d .
H24A H 0.1279 -0.3105 0.3965 0.048 Uiso 1 1 calc R
H24B H 0.1957 -0.3453 0.3544 0.048 Uiso 1 1 calc R
H24C H 0.1242 -0.2696 0.3010 0.048 Uiso 1 1 calc R

loop_
_atom_site_aniso_label
_atom_site_aniso_U_11
_atom_site_aniso_U_22
_atom_site_aniso_U_33
_atom_site_aniso_U_23
_atom_site_aniso_U_13
_atom_site_aniso_U_12
U 0.02231(9) 0.02029(8) 0.02074(9) -0.00045(5) 0.00714(6) -0.00041(6)
S1 0.0247(5) 0.0259(5) 0.0336(5) -0.0041(4) 0.0082(4) -0.0032(4)
S2 0.0251(5) 0.0240(5) 0.0298(5) 0.0020(4) 0.0063(4) 0.0010(4)
O1 0.0263(15) 0.0234(13) 0.0279(13) -0.0015(10) 0.0066(11) -0.0038(11)
O2 0.0405(18) 0.0364(16) 0.0518(18) -0.0171(13) 0.0227(14) -0.0050(14)
O3 0.0344(16) 0.0277(15) 0.0365(15) 0.0043(11) 0.0074(12) -0.0013(12)
O4 0.0262(15) 0.0236(13) 0.0311(14) 0.0013(10) 0.0013(11) 0.0037(11)
O5 0.0348(16) 0.0381(16) 0.0270(14) -0.0011(11) 0.0015(12) -0.0022(13)
O6 0.0329(16) 0.0376(16) 0.0392(16) 0.0077(12) 0.0146(13) 0.0039(13)
N1 0.034(2) 0.0265(17) 0.0244(16) 0.0004(13) 0.0073(15) -0.0023(15)
F1 0.0370(14) 0.088(2) 0.0339(13) 0.0119(13) 0.0015(11) -0.0191(15)
F2 0.0408(16) 0.0485(16) 0.0606(16) -0.0119(13) 0.0090(13) -0.0192(13)
F3 0.0256(13) 0.0488(15) 0.0499(14) -0.0026(11) 0.0105(11) -0.0007(11)
F4 0.0690(19) 0.0336(13) 0.0510(15) -0.0143(12) 0.0200(14) -0.0095(13)
F5 0.0315(14) 0.0352(14) 0.091(2) 0.0249(13) 0.0061(14) 0.0024(11)
F6 0.0345(14) 0.0391(14) 0.0455(14) 0.0090(11) 0.0115(11) -0.0040(11)
C1 0.031(2) 0.039(2) 0.035(2) -0.0036(17) 0.0094(18) -0.0083(19)
C2 0.026(2) 0.028(2) 0.043(2) 0.0022(17) 0.0054(18) 0.0021(17)
C3 0.038(3) 0.031(2) 0.0219(19) 0.0006(15) 0.0093(18) -0.0053(19)
C4 0.033(3) 0.065(3) 0.040(3) 0.003(2) 0.000(2) -0.015(2)
C5 0.034(2) 0.0248(19) 0.0263(19) -0.0011(15) 0.0125(16) -0.0001(17)
C6 0.035(2) 0.0209(18) 0.0189(18) -0.0038(14) 0.0117(16) -0.0021(16)
C7 0.031(2) 0.025(2) 0.030(2) -0.0001(15) 0.0142(16) 0.0031(16)
C8 0.031(2) 0.027(2) 0.0261(19) 0.0004(15) 0.0125(16) 0.0056(17)
C9 0.039(2) 0.024(2) 0.029(2) -0.0009(15) 0.0150(17) 0.0045(17)
C10 0.047(3) 0.025(2) 0.032(2) -0.0064(16) 0.0170(19) -0.0053(18)
C11 0.040(2) 0.032(2) 0.024(2) 0.0009(15) 0.0110(17) 0.0004(18)
C12 0.041(3) 0.027(2) 0.037(2) -0.0021(16) 0.0181(19) -0.0063(18)
C13 0.035(2) 0.039(2) 0.036(2) -0.0024(18) 0.0109(18) 0.007(2)
C14 0.052(3) 0.032(2) 0.039(2) 0.0088(18) 0.021(2) 0.013(2)
C15 0.028(2) 0.0292(19) 0.0223(18) 0.0023(15) 0.0097(16) -0.0008(17)
C16 0.025(2) 0.0269(19) 0.0243(19) -0.0042(15) 0.0099(16) -0.0029(16)
C17 0.031(2) 0.035(2) 0.0163(17) -0.0020(14) 0.0084(15) -0.0066(17)
C18 0.026(2) 0.033(2) 0.0219(18) 0.0028(15) 0.0099(15) -0.0009(17)
C19 0.027(2) 0.029(2) 0.0224(18) 0.0021(15) 0.0085(15) -0.0021(16)
C20 0.030(2) 0.037(2) 0.035(2) -0.0017(17) 0.0134(17) -0.0036(18)
C21 0.041(3) 0.031(2) 0.032(2) -0.0047(16) 0.0142(18) -0.0028(18)
C22 0.033(2) 0.050(3) 0.027(2) 0.0004(18) 0.0047(17) -0.012(2)
C23 0.035(2) 0.040(2) 0.032(2) 0.0105(17) 0.0104(18) 0.0042(19)
C24 0.035(2) 0.031(2) 0.028(2) 0.0017(16) 0.0071(17) -0.0038(18)

loop_
_atom_type_symbol
_atom_type_description
_atom_type_scat_dispersion_real
_atom_type_scat_dispersion_imag
_atom_type_scat_source
C C 0.0033 0.0016 'International Tables Vol C Tables 4.2.6.8 and 6.1.1.4'
H H 0.0000 0.0000 'International Tables Vol C Tables 4.2.6.8 and 6.1.1.4'
O O 0.0106 0.0060 'International Tables Vol C Tables 4.2.6.8 and 6.1.1.4'
F F 0.0171 0.0103 'International Tables Vol C Tables 4.2.6.8 and 6.1.1.4'
S S 0.1246 0.1234 'International Tables Vol C Tables 4.2.6.8 and 6.1.1.4'
U U -9.6767 9.6646 'International Tables Vol C Tables 4.2.6.8 and 6.1.1.4'
N N 0.0061 0.0033 'International Tables Vol C Tables 4.2.6.8 and 6.1.1.4'

loop_
_geom_angle_atom_site_label_1
_geom_angle_atom_site_label_2
_geom_angle_atom_site_label_3
_geom_angle
O4 U O1 75.82(9)
O4 U N1 70.77(9)
O1 U N1 146.58(9)
O3 S1 O2 117.79(18)
O3 S1 O1 113.42(15)
O2 S1 O1 113.31(16)
O3 S1 C1 104.37(17)
O2 S1 C1 103.88(18)
O1 S1 C1 101.66(17)
O5 S2 O6 116.89(17)
O5 S2 O4 113.48(16)
O6 S2 O4 113.03(16)
O5 S2 C2 105.66(17)
O6 S2 C2 105.31(18)
O4 S2 C2 100.35(16)
S1 O1 U 150.77(16)
S2 O4 U 152.50(16)
C3 N1 U 169.0(3)
F2 C1 F1 107.6(3)
F2 C1 F3 107.4(3)
F1 C1 F3 107.9(3)
F2 C1 S1 110.4(3)
F1 C1 S1 111.5(3)
F3 C1 S1 111.8(3)
F6 C2 F4 108.2(3)
F6 C2 F5 107.7(3)
F4 C2 F5 108.4(3)
F6 C2 S2 111.8(3)
F4 C2 S2 110.6(3)
F5 C2 S2 110.1(3)
N1 C3 C4 178.4(4)
C9 C5 C6 108.0(3)
C9 C5 C10 124.2(3)
C6 C5 C10 127.2(4)
C7 C6 C5 107.8(3)
C7 C6 C11 124.9(3)
C5 C6 C11 127.1(3)
C6 C7 C8 108.1(3)
C6 C7 C12 124.0(4)
C8 C7 C12 127.6(4)
C9 C8 C7 107.7(3)
C9 C8 C13 126.2(3)
C7 C8 C13 125.9(4)
C8 C9 C5 108.3(3)
C8 C9 C14 126.5(4)
C5 C9 C14 123.8(4)
C16 C15 C19 108.4(3)
C16 C15 C20 124.3(4)
C19 C15 C20 126.6(3)
C15 C16 C17 108.0(3)
C15 C16 C21 124.4(4)
C17 C16 C21 127.6(4)
C18 C17 C16 108.1(3)
C18 C17 C22 124.9(4)
C16 C17 C22 126.3(4)
C17 C18 C19 108.0(3)
C17 C18 C23 124.5(4)
C19 C18 C23 126.6(4)
C15 C19 C18 107.5(3)
C15 C19 C24 125.6(3)
C18 C19 C24 126.6(3)

loop_
_geom_bond_atom_site_label_1
_geom_bond_atom_site_label_2
_geom_bond_distance
U O4 2.371(2)
U O1 2.375(2)
U N1 2.523(3)
U C7 2.682(4)
U C6 2.690(3)
U C16 2.693(3)
U C17 2.699(4)
U C8 2.705(4)
U C15 2.728(4)
U C19 2.738(3)
U C18 2.740(3)
U C5 2.753(4)
U C9 2.762(4)
S1 O3 1.425(3)
S1 O2 1.430(3)
S1 O1 1.492(3)
S1 C1 1.817(4)
S2 O5 1.430(3)
S2 O6 1.432(3)
S2 O4 1.479(3)
S2 C2 1.826(4)
N1 C3 1.142(5)
F1 C1 1.337(4)
F2 C1 1.330(5)
F3 C1 1.338(5)
F4 C2 1.326(5)
F5 C2 1.338(4)
F6 C2 1.319(5)
C3 C4 1.467(6)
C5 C9 1.418(5)
C5 C6 1.425(5)
C5 C10 1.512(5)
C6 C7 1.419(6)
C6 C11 1.511(5)
C7 C8 1.426(5)
C7 C12 1.503(5)
C8 C9 1.417(5)
C8 C13 1.507(5)
C9 C14 1.504(5)
C15 C16 1.415(6)
C15 C19 1.421(5)
C15 C20 1.496(6)
C16 C17 1.419(6)
C16 C21 1.505(5)
C17 C18 1.417(5)
C17 C22 1.503(5)
C18 C19 1.427(5)
C18 C23 1.502(5)
C19 C24 1.504(5)
